data_1508194
loop_
_publ_author_name
'Li, Liangchun'
'Fukawa, Tomohide'
'Matsuo, Tsukasa'
'Hashizume, Daisuke'
'Fueno, Hiroyuki'
'Tanaka, Kazuyoshi'
'Tamao, Kohei'

_publ_section_title
;
 A stable germanone as the first isolated heavy ketone with a terminal
 oxygen atom.
;
_journal_issue 5
_journal_name_full 'Nature chemistry'
_journal_page_first 361
_journal_page_last 365
_journal_paper_doi 10.1038/nchem.1305
_journal_volume 4
_journal_year 2012
_chemical_formula_moiety 'C59 H96 Ge O2, 0.25(C5 H12)'
_chemical_formula_sum 'C60.25 H99 Ge O2'
_chemical_formula_weight 927.98
_chemical_name_systematic
;
 ?
;
_space_group_IT_number 88
_symmetry_cell_setting tetragonal
_symmetry_space_group_name_Hall '-I 4ad'
_symmetry_space_group_name_H-M 'I 41/a :2'
_atom_sites_solution_hydrogens difmap
_atom_sites_solution_primary direct
_atom_sites_solution_secondary difmap
_audit_creation_method SHELXL-97
_cell_angle_alpha 90
_cell_angle_beta 90
_cell_angle_gamma 90
_cell_formula_units_Z 16
_cell_length_a 38.9676(3)
_cell_length_b 38.9676(3)
_cell_length_c 14.26610(10)
_cell_measurement_reflns_used 289745
_cell_measurement_temperature 90
_cell_measurement_theta_max 30.03
_cell_measurement_theta_min 1.05
_cell_volume 21662.7(3)
_computing_cell_refinement HKL2000
_computing_data_collection CrystalClear
_computing_data_reduction HKL2000
_computing_molecular_graphics 'ORTEP-3 for Windows'
_computing_publication_material SHELXL-97
_computing_structure_refinement SHELXL-97
_computing_structure_solution SIR2004
_diffrn_ambient_temperature 90
_diffrn_detector_area_resol_mean 7.31
_diffrn_measured_fraction_theta_full 1.000
_diffrn_measured_fraction_theta_max 1.000
_diffrn_measurement_device_type 'Rigaku AFC-8 with Saturn70 CCD'
_diffrn_measurement_method \w-scan
_diffrn_radiation_monochromator confocal
_diffrn_radiation_source 'fine-focus rotating anode'
_diffrn_radiation_type MoK\a
_diffrn_radiation_wavelength 0.71073
_diffrn_reflns_av_R_equivalents 0.0777
_diffrn_reflns_av_sigmaI/netI 0.0348
_diffrn_reflns_limit_h_max 54
_diffrn_reflns_limit_h_min -54
_diffrn_reflns_limit_k_max 54
_diffrn_reflns_limit_k_min -54
_diffrn_reflns_limit_l_max 20
_diffrn_reflns_limit_l_min -19
_diffrn_reflns_number 283150
_diffrn_reflns_theta_full 30.03
_diffrn_reflns_theta_max 30.03
_diffrn_reflns_theta_min 1.05
_diffrn_standards_number 0
_exptl_absorpt_coefficient_mu 0.606
_exptl_absorpt_correction_T_max 0.89732
_exptl_absorpt_correction_T_min 0.85030
_exptl_absorpt_correction_type multi-scan
_exptl_absorpt_process_details
;
 MULABS - Empirical Correction for Absorption Anisotropy.
 R.H. Blessing, Acta Crystallogr., Sect. A. 51, 33-38 (1995).
;
_exptl_crystal_colour colourless
_exptl_crystal_density_diffrn 1.138
_exptl_crystal_density_method 'not measured'
_exptl_crystal_description needle
_exptl_crystal_F_000 8136
_exptl_crystal_size_max 0.30
_exptl_crystal_size_mid 0.09
_exptl_crystal_size_min 0.06
_refine_diff_density_max 0.392
_refine_diff_density_min -0.789
_refine_diff_density_rms 0.053
_refine_ls_extinction_method none
_refine_ls_goodness_of_fit_ref 1.016
_refine_ls_hydrogen_treatment mixed
_refine_ls_matrix_type full
_refine_ls_number_parameters 695
_refine_ls_number_reflns 15854
_refine_ls_number_restraints 131
_refine_ls_restrained_S_all 1.015
_refine_ls_R_factor_all 0.0587
_refine_ls_R_factor_gt 0.0376
_refine_ls_shift/su_max 0.003
_refine_ls_shift/su_mean 0.000
_refine_ls_structure_factor_coef Fsqd
_refine_ls_weighting_details 'calc w=1/[\s^2^(Fo^2^)+(0.0484P)^2^+15.8144P] where P=(Fo^2^+2Fc^2^)/3'
_refine_ls_weighting_scheme calc
_refine_ls_wR_factor_gt 0.0901
_refine_ls_wR_factor_ref 0.0999
_reflns_number_gt 12030
_reflns_number_total 15854
_reflns_threshold_expression I>2\s(I)
_cod_data_source_file nchem.1305-s7.cif
_cod_data_source_block Eind2GeO-acetone
_cod_original_sg_symbol_H-M 'I 41/a'
_cod_database_code 1508194

loop_
_symmetry_equiv_pos_as_xyz
'x, y, z'
'-y+3/4, x+1/4, z+1/4'
'-x+1/2, -y, z+1/2'
'y+3/4, -x+3/4, z+3/4'
'x+1/2, y+1/2, z+1/2'
'-y+5/4, x+3/4, z+3/4'
'-x+1, -y+1/2, z+1'
'y+5/4, -x+5/4, z+5/4'
'-x, -y, -z'
'y-3/4, -x-1/4, -z-1/4'
'x-1/2, y, -z-1/2'
'-y-3/4, x-3/4, -z-3/4'
'-x+1/2, -y+1/2, -z+1/2'
'y-1/4, -x+1/4, -z+1/4'
'x, y+1/2, -z'
'-y-1/4, x-1/4, -z-1/4'

loop_
_atom_site_label
_atom_site_type_symbol
_atom_site_fract_x
_atom_site_fract_y
_atom_site_fract_z
_atom_site_U_iso_or_equiv
_atom_site_adp_type
_atom_site_occupancy
_atom_site_symmetry_multiplicity
_atom_site_calc_flag
_atom_site_refinement_flags
_atom_site_disorder_assembly
_atom_site_disorder_group
Ge1 Ge 0.608111(4) 0.138058(4) 0.661030(10) 0.01773(4) Uani 1 1 d . . .
O1 O 0.57717(3) 0.17149(3) 0.66923(8) 0.0235(2) Uani 1 1 d . . .
H1 H 0.5685(6) 0.1686(6) 0.7112(17) 0.052(8) Uiso 1 1 d . . .
O2 O 0.64679(3) 0.15661(3) 0.70740(8) 0.0255(2) Uani 1 1 d . . .
C1 C 0.58869(4) 0.10070(3) 0.74342(9) 0.0181(3) Uani 1 1 d . . .
C2 C 0.60163(4) 0.09359(4) 0.83527(9) 0.0190(3) Uani 1 1 d . . .
C3 C 0.62422(4) 0.11520(4) 0.90234(10) 0.0229(3) Uani 1 1 d . . .
C4 C 0.61907(4) 0.09674(4) 0.99797(10) 0.0256(3) Uani 1 1 d . . .
H4A H 0.6409 0.0967 1.0336 0.031 Uiso 1 1 calc R . .
H4B H 0.6016 0.1090 1.0356 0.031 Uiso 1 1 calc R . .
C5 C 0.60736(4) 0.05975(4) 0.97933(10) 0.0224(3) Uani 1 1 d . . .
C6 C 0.59169(4) 0.06365(4) 0.88250(10) 0.0207(3) Uani 1 1 d . . .
C7 C 0.56918(4) 0.04053(4) 0.84302(10) 0.0224(3) Uani 1 1 d . . .
H7 H 0.5649 0.0190 0.8722 0.027 Uiso 1 1 calc R . .
C8 C 0.55298(4) 0.04921(4) 0.76026(10) 0.0206(3) Uani 1 1 d . . .
C9 C 0.52392(4) 0.02840(4) 0.71887(11) 0.0251(3) Uani 1 1 d . . .
C10 C 0.51148(4) 0.05141(4) 0.63765(11) 0.0247(3) Uani 1 1 d . . .
H10A H 0.4875 0.0587 0.6493 0.030 Uiso 1 1 calc R . .
H10B H 0.5120 0.0383 0.5782 0.030 Uiso 1 1 calc R . .
C11 C 0.53512(4) 0.08362(4) 0.62964(10) 0.0204(3) Uani 1 1 d . . .
C12 C 0.56152(4) 0.07904(4) 0.71041(10) 0.0189(3) Uani 1 1 d . . .
C13 C 0.61121(4) 0.15265(4) 0.91106(11) 0.0280(3) Uani 1 1 d . . .
H13A H 0.6218 0.1631 0.9672 0.034 Uiso 1 1 calc R . .
H13B H 0.6193 0.1657 0.8558 0.034 Uiso 1 1 calc R . .
C14 C 0.57238(5) 0.15682(4) 0.91841(12) 0.0334(4) Uani 1 1 d . . .
H14A H 0.5616 0.1486 0.8606 0.050 Uiso 1 1 calc R . .
H14B H 0.5668 0.1811 0.9275 0.050 Uiso 1 1 calc R . .
H14C H 0.5638 0.1435 0.9718 0.050 Uiso 1 1 calc R . .
C15 C 0.66285(4) 0.11376(4) 0.87758(11) 0.0285(3) Uani 1 1 d . . .
H15A H 0.6710 0.0899 0.8865 0.034 Uiso 1 1 calc R . .
H15B H 0.6656 0.1195 0.8104 0.034 Uiso 1 1 calc R . .
C16 C 0.68563(5) 0.13782(6) 0.93516(14) 0.0441(5) Uani 1 1 d . . .
H16A H 0.6799 0.1617 0.9202 0.066 Uiso 1 1 calc R . .
H16B H 0.7098 0.1335 0.9200 0.066 Uiso 1 1 calc R . .
H16C H 0.6818 0.1337 1.0021 0.066 Uiso 1 1 calc R . .
C17 C 0.58152(4) 0.04720(4) 1.05378(11) 0.0275(3) Uani 1 1 d . . .
H17A H 0.5773 0.0224 1.0433 0.033 Uiso 1 1 calc R . .
H17B H 0.5923 0.0496 1.1163 0.033 Uiso 1 1 calc R . .
C18 C 0.54691(4) 0.06546(5) 1.05603(12) 0.0324(4) Uani 1 1 d . . .
H18A H 0.5505 0.0899 1.0684 0.049 Uiso 1 1 calc R . .
H18B H 0.5326 0.0555 1.1057 0.049 Uiso 1 1 calc R . .
H18C H 0.5354 0.0626 0.9954 0.049 Uiso 1 1 calc R . .
C19 C 0.63705(4) 0.03335(4) 0.97341(11) 0.0268(3) Uani 1 1 d . . .
H19A H 0.6272 0.0108 0.9566 0.032 Uiso 1 1 calc R . .
H19B H 0.6525 0.0403 0.9217 0.032 Uiso 1 1 calc R . .
C20 C 0.65865(5) 0.02888(5) 1.06221(12) 0.0375(4) Uani 1 1 d . . .
H20A H 0.6690 0.0509 1.0793 0.056 Uiso 1 1 calc R . .
H20B H 0.6768 0.0120 1.0506 0.056 Uiso 1 1 calc R . .
H20C H 0.6440 0.0209 1.1135 0.056 Uiso 1 1 calc R . .
C21 C 0.49570(4) 0.02312(5) 0.79441(13) 0.0341(4) Uani 1 1 d . . .
H21A H 0.5053 0.0091 0.8460 0.041 Uiso 1 1 calc R . .
H21B H 0.4894 0.0458 0.8207 0.041 Uiso 1 1 calc R . .
C22 C 0.46325(5) 0.00571(6) 0.75852(16) 0.0519(6) Uani 1 1 d . . .
H22A H 0.4539 0.0189 0.7058 0.078 Uiso 1 1 calc R . .
H22B H 0.4462 0.0047 0.8090 0.078 Uiso 1 1 calc R . .
H22C H 0.4688 -0.0176 0.7377 0.078 Uiso 1 1 calc R . .
C23 C 0.53695(5) -0.00676(4) 0.68448(13) 0.0330(4) Uani 1 1 d . . .
H23A H 0.5454 -0.0199 0.7392 0.040 Uiso 1 1 calc R . .
H23B H 0.5173 -0.0196 0.6577 0.040 Uiso 1 1 calc R . .
C24 C 0.56534(5) -0.00525(5) 0.61165(13) 0.0406(4) Uani 1 1 d . . .
H24A H 0.5562 0.0040 0.5529 0.061 Uiso 1 1 calc R . .
H24B H 0.5744 -0.0284 0.6008 0.061 Uiso 1 1 calc R . .
H24C H 0.5838 0.0096 0.6343 0.061 Uiso 1 1 calc R . .
C25 C 0.51316(4) 0.11626(4) 0.64456(11) 0.0250(3) Uani 1 1 d . . .
H25A H 0.5280 0.1366 0.6348 0.030 Uiso 1 1 calc R . .
H25B H 0.4951 0.1168 0.5957 0.030 Uiso 1 1 calc R . .
C26 C 0.49593(4) 0.11968(5) 0.74005(13) 0.0351(4) Uani 1 1 d . . .
H26A H 0.4793 0.1010 0.7483 0.053 Uiso 1 1 calc R . .
H26B H 0.4840 0.1418 0.7438 0.053 Uiso 1 1 calc R . .
H26C H 0.5133 0.1184 0.7895 0.053 Uiso 1 1 calc R . .
C27 C 0.55187(4) 0.08471(4) 0.53191(10) 0.0232(3) Uani 1 1 d . . .
H27A H 0.5664 0.1055 0.5284 0.028 Uiso 1 1 calc R . .
H27B H 0.5672 0.0646 0.5260 0.028 Uiso 1 1 calc R . .
C28 C 0.52747(4) 0.08489(4) 0.44777(11) 0.0302(3) Uani 1 1 d . . .
H28A H 0.5123 0.0649 0.4511 0.045 Uiso 1 1 calc R . .
H28B H 0.5408 0.0840 0.3896 0.045 Uiso 1 1 calc R . .
H28C H 0.5137 0.1059 0.4488 0.045 Uiso 1 1 calc R . .
C29 C 0.62226(4) 0.12784(4) 0.52905(10) 0.0188(3) Uani 1 1 d . . .
C30 C 0.64237(4) 0.09794(4) 0.50884(10) 0.0201(3) Uani 1 1 d . . .
C31 C 0.66920(4) 0.07839(4) 0.56920(10) 0.0224(3) Uani 1 1 d . . .
C32 C 0.68402(4) 0.05122(4) 0.49997(11) 0.0291(3) Uani 1 1 d . A .
H32A H 0.7082 0.0568 0.4853 0.035 Uiso 1 1 calc R . .
H32B H 0.6833 0.0282 0.5292 0.035 Uiso 1 1 calc R . .
C33 C 0.66263(4) 0.05126(4) 0.40963(11) 0.0259(3) Uani 1 1 d D . .
C34 C 0.64358(4) 0.08499(4) 0.41694(10) 0.0221(3) Uani 1 1 d . A .
C35 C 0.62869(4) 0.10247(4) 0.34311(10) 0.0240(3) Uani 1 1 d . . .
H35 H 0.6282 0.0927 0.2821 0.029 Uiso 1 1 calc R A .
C36 C 0.61443(4) 0.13453(4) 0.35940(10) 0.0212(3) Uani 1 1 d . A .
C37 C 0.60156(4) 0.15850(4) 0.28335(10) 0.0227(3) Uani 1 1 d . . .
C38 C 0.59681(4) 0.19195(4) 0.33890(10) 0.0240(3) Uani 1 1 d . A .
H38A H 0.5760 0.2041 0.3168 0.029 Uiso 1 1 calc R . .
H38B H 0.6169 0.2071 0.3292 0.029 Uiso 1 1 calc R . .
C39 C 0.59316(4) 0.18307(4) 0.44475(10) 0.0200(3) Uani 1 1 d . . .
C40 C 0.61038(4) 0.14729(4) 0.45080(10) 0.0196(3) Uani 1 1 d . A .
C41 C 0.65490(4) 0.06054(4) 0.65694(11) 0.0244(3) Uani 1 1 d . . .
H41A H 0.6444 0.0782 0.6979 0.029 Uiso 1 1 calc R . .
H41B H 0.6364 0.0446 0.6373 0.029 Uiso 1 1 calc R . .
C42 C 0.68119(5) 0.04035(5) 0.71452(12) 0.0335(4) Uani 1 1 d . . .
H42A H 0.6928 0.0237 0.6740 0.050 Uiso 1 1 calc R . .
H42B H 0.6694 0.0282 0.7654 0.050 Uiso 1 1 calc R . .
H42C H 0.6981 0.0562 0.7410 0.050 Uiso 1 1 calc R . .
C43 C 0.69840(4) 0.10322(4) 0.59749(11) 0.0265(3) Uani 1 1 d . . .
H43A H 0.6898 0.1185 0.6479 0.032 Uiso 1 1 calc R . .
H43B H 0.7175 0.0896 0.6238 0.032 Uiso 1 1 calc R . .
C44 C 0.71243(4) 0.12547(4) 0.51838(13) 0.0330(4) Uani 1 1 d . . .
H44A H 0.7190 0.1109 0.4654 0.049 Uiso 1 1 calc R . .
H44B H 0.7326 0.1381 0.5406 0.049 Uiso 1 1 calc R . .
H44C H 0.6947 0.1418 0.4982 0.049 Uiso 1 1 calc R . .
C45A C 0.63677(5) 0.02118(5) 0.42282(14) 0.0276(4) Uani 0.805(3) 1 d PD A 1
H45A H 0.6497 -0.0006 0.4271 0.033 Uiso 0.805(3) 1 calc PR A 1
H45B H 0.6245 0.0244 0.4829 0.033 Uiso 0.805(3) 1 calc PR A 1
C46A C 0.61050(6) 0.01817(6) 0.34407(18) 0.0430(6) Uani 0.805(3) 1 d PD A 1
H46A H 0.5970 0.0394 0.3404 0.064 Uiso 0.805(3) 1 calc PR A 1
H46B H 0.5952 -0.0012 0.3567 0.064 Uiso 0.805(3) 1 calc PR A 1
H46C H 0.6224 0.0144 0.2844 0.064 Uiso 0.805(3) 1 calc PR A 1
C45B C 0.63988(15) 0.02219(16) 0.3670(5) 0.0276(4) Uani 0.195(3) 1 d PD A 2
H45C H 0.6328 0.0290 0.3030 0.033 Uiso 0.195(3) 1 calc PR A 2
H45D H 0.6537 0.0010 0.3617 0.033 Uiso 0.195(3) 1 calc PR A 2
C46B C 0.60795(17) 0.0146(2) 0.4252(7) 0.0430(6) Uani 0.195(3) 1 d PD A 2
H46D H 0.6144 0.0119 0.4912 0.064 Uiso 0.195(3) 1 calc PR A 2
H46E H 0.5973 -0.0066 0.4028 0.064 Uiso 0.195(3) 1 calc PR A 2
H46F H 0.5916 0.0336 0.4190 0.064 Uiso 0.195(3) 1 calc PR A 2
C47 C 0.68542(5) 0.04976(5) 0.32170(12) 0.0389(4) Uani 1 1 d . A .
H47A H 0.6706 0.0525 0.2657 0.047 Uiso 1 1 calc R . .
H47B H 0.7015 0.0694 0.3232 0.047 Uiso 1 1 calc R . .
C48 C 0.70627(6) 0.01677(6) 0.31081(16) 0.0544(6) Uani 1 1 d . . .
H48A H 0.7199 0.0129 0.3675 0.082 Uiso 1 1 calc R A .
H48B H 0.7216 0.0189 0.2566 0.082 Uiso 1 1 calc R . .
H48C H 0.6907 -0.0026 0.3013 0.082 Uiso 1 1 calc R . .
C49 C 0.56776(4) 0.14401(4) 0.24186(11) 0.0260(3) Uani 1 1 d . A .
H49A H 0.5729 0.1219 0.2108 0.031 Uiso 1 1 calc R . .
H49B H 0.5518 0.1392 0.2941 0.031 Uiso 1 1 calc R . .
C50 C 0.54969(4) 0.16726(5) 0.17155(11) 0.0331(4) Uani 1 1 d . . .
H50A H 0.5423 0.1884 0.2030 0.050 Uiso 1 1 calc R A .
H50B H 0.5296 0.1554 0.1460 0.050 Uiso 1 1 calc R . .
H50C H 0.5655 0.1730 0.1205 0.050 Uiso 1 1 calc R . .
C51 C 0.62766(4) 0.16256(4) 0.20228(10) 0.0263(3) Uani 1 1 d . A .
H51A H 0.6274 0.1412 0.1647 0.032 Uiso 1 1 calc R . .
H51B H 0.6196 0.1814 0.1611 0.032 Uiso 1 1 calc R . .
C52 C 0.66455(4) 0.17006(5) 0.23017(12) 0.0315(3) Uani 1 1 d . . .
H52A H 0.6655 0.1919 0.2641 0.047 Uiso 1 1 calc R A .
H52B H 0.6788 0.1715 0.1738 0.047 Uiso 1 1 calc R . .
H52C H 0.6731 0.1516 0.2706 0.047 Uiso 1 1 calc R . .
C53 C 0.55436(4) 0.18074(4) 0.46879(11) 0.0230(3) Uani 1 1 d . A .
H53A H 0.5428 0.1674 0.4190 0.028 Uiso 1 1 calc R . .
H53B H 0.5518 0.1678 0.5281 0.028 Uiso 1 1 calc R . .
C54 C 0.53588(4) 0.21494(4) 0.47925(13) 0.0322(4) Uani 1 1 d . . .
H54A H 0.5449 0.2271 0.5340 0.048 Uiso 1 1 calc R A .
H54B H 0.5112 0.2109 0.4876 0.048 Uiso 1 1 calc R . .
H54C H 0.5396 0.2288 0.4229 0.048 Uiso 1 1 calc R . .
C55 C 0.61135(4) 0.21107(4) 0.50312(10) 0.0219(3) Uani 1 1 d . A .
H55A H 0.6024 0.2337 0.4833 0.026 Uiso 1 1 calc R . .
H55B H 0.6050 0.2079 0.5698 0.026 Uiso 1 1 calc R . .
C56 C 0.65039(4) 0.21178(4) 0.49585(11) 0.0264(3) Uani 1 1 d . . .
H56A H 0.6598 0.1905 0.5216 0.040 Uiso 1 1 calc R A .
H56B H 0.6593 0.2314 0.5314 0.040 Uiso 1 1 calc R . .
H56C H 0.6571 0.2140 0.4299 0.040 Uiso 1 1 calc R . .
C57 C 0.65719(4) 0.18972(4) 0.72505(11) 0.0277(3) Uani 1 1 d . . .
C58 C 0.63711(5) 0.21588(4) 0.74770(12) 0.0320(4) Uani 1 1 d . . .
H58A H 0.6130 0.2126 0.7531 0.038 Uiso 1 1 calc R . .
H58B H 0.6468 0.2379 0.7586 0.038 Uiso 1 1 calc R . .
C59 C 0.69551(4) 0.19208(5) 0.71881(14) 0.0377(4) Uani 1 1 d . . .
H59A H 0.7029 0.2152 0.7364 0.057 Uiso 1 1 calc R . .
H59B H 0.7028 0.1872 0.6544 0.057 Uiso 1 1 calc R . .
H59C H 0.7059 0.1753 0.7615 0.057 Uiso 1 1 calc R . .
C60A C 0.4827(7) 0.2643(7) 0.7560(11) 0.109(6) Uani 0.158(4) 1 d PDU B 3
H60A H 0.4818 0.2393 0.7514 0.164 Uiso 0.158(4) 1 calc PR B 3
H60B H 0.4984 0.2733 0.7083 0.164 Uiso 0.158(4) 1 calc PR B 3
H60C H 0.4597 0.2738 0.7458 0.164 Uiso 0.158(4) 1 calc PR B 3
C61A C 0.4952(6) 0.2744(6) 0.8516(11) 0.079(4) Uani 0.158(4) 1 d PDU B 3
H61A H 0.4879 0.2982 0.8656 0.095 Uiso 0.158(4) 1 calc PR B 3
H61B H 0.5206 0.2737 0.8527 0.095 Uiso 0.158(4) 1 calc PR B 3
C62A C 0.4813(5) 0.2506(5) 0.9249(10) 0.067(3) Uani 0.158(4) 1 d PDU B 3
H62A H 0.4559 0.2513 0.9242 0.080 Uiso 0.158(4) 1 calc PR B 3
H62B H 0.4885 0.2268 0.9109 0.080 Uiso 0.158(4) 1 calc PR B 3
C63A C 0.4942(3) 0.2608(7) 1.0199(10) 0.054(3) Uani 0.158(4) 1 d PDU B 3
H63A H 0.4811 0.2484 1.0688 0.064 Uiso 0.158(4) 1 calc PR B 3
H63B H 0.4905 0.2857 1.0293 0.064 Uiso 0.158(4) 1 calc PR B 3
C64A C 0.5317(3) 0.2527(4) 1.0290(10) 0.034(2) Uani 0.158(4) 1 d PDU B 3
H64A H 0.5345 0.2299 1.0573 0.052 Uiso 0.158(4) 1 calc PR B 3
H64B H 0.5427 0.2699 1.0689 0.052 Uiso 0.158(4) 1 calc PR B 3
H64C H 0.5424 0.2529 0.9669 0.052 Uiso 0.158(4) 1 calc PR B 3
C60B C 0.4923(19) 0.2423(11) 0.7391(19) 0.087(8) Uani 0.092(4) 1 d PDU B 4
H60D H 0.5114 0.2288 0.7644 0.130 Uiso 0.092(4) 1 calc PR B 4
H60E H 0.4988 0.2517 0.6778 0.130 Uiso 0.092(4) 1 calc PR B 4
H60F H 0.4721 0.2276 0.7320 0.130 Uiso 0.092(4) 1 calc PR B 4
C61B C 0.4842(10) 0.2712(8) 0.8049(18) 0.074(4) Uani 0.092(4) 1 d PDU B 4
H61C H 0.4611 0.2805 0.7907 0.089 Uiso 0.092(4) 1 calc PR B 4
H61D H 0.5011 0.2899 0.7966 0.089 Uiso 0.092(4) 1 calc PR B 4
C62B C 0.4852(6) 0.2586(9) 0.9043(16) 0.068(4) Uani 0.092(4) 1 d PDU B 4
H62C H 0.4666 0.2696 0.9409 0.081 Uiso 0.092(4) 1 calc PR B 4
H62D H 0.4814 0.2335 0.9055 0.081 Uiso 0.092(4) 1 calc PR B 4
C63B C 0.5193(5) 0.2669(7) 0.9478(19) 0.052(4) Uani 0.092(4) 1 d PDU B 4
H63C H 0.5379 0.2614 0.9030 0.062 Uiso 0.092(4) 1 calc PR B 4
H63D H 0.5205 0.2917 0.9625 0.062 Uiso 0.092(4) 1 calc PR B 4
C64B C 0.5240(7) 0.2463(7) 1.0359(17) 0.034(2) Uani 0.092(4) 1 d PDU B 4
H64D H 0.5237 0.2618 1.0901 0.052 Uiso 0.092(4) 1 calc PR B 4
H64E H 0.5460 0.2342 1.0333 0.052 Uiso 0.092(4) 1 calc PR B 4
H64F H 0.5052 0.2297 1.0416 0.052 Uiso 0.092(4) 1 calc PR B 4

loop_
_atom_site_aniso_label
_atom_site_aniso_U_11
_atom_site_aniso_U_22
_atom_site_aniso_U_33
_atom_site_aniso_U_23
_atom_site_aniso_U_13
_atom_site_aniso_U_12
Ge1 0.01971(8) 0.01761(7) 0.01588(7) 0.00073(5) 0.00037(5) -0.00096(5)
O1 0.0263(5) 0.0203(5) 0.0237(6) 0.0019(4) 0.0031(5) 0.0020(4)
O2 0.0239(5) 0.0250(5) 0.0274(6) -0.0021(4) -0.0031(4) -0.0047(4)
C1 0.0207(6) 0.0169(6) 0.0169(6) 0.0001(5) 0.0015(5) 0.0002(5)
C2 0.0206(6) 0.0207(6) 0.0158(6) -0.0015(5) 0.0002(5) 0.0005(5)
C3 0.0302(8) 0.0215(7) 0.0170(7) -0.0018(5) -0.0040(6) -0.0031(6)
C4 0.0351(8) 0.0239(7) 0.0178(7) -0.0010(6) -0.0035(6) -0.0020(6)
C5 0.0300(8) 0.0208(7) 0.0163(6) 0.0011(5) -0.0024(6) 0.0001(6)
C6 0.0249(7) 0.0200(7) 0.0171(6) -0.0001(5) -0.0008(5) 0.0013(5)
C7 0.0290(7) 0.0172(6) 0.0211(7) 0.0026(5) -0.0010(6) 0.0001(5)
C8 0.0238(7) 0.0170(6) 0.0211(7) -0.0003(5) -0.0011(5) -0.0007(5)
C9 0.0279(7) 0.0198(7) 0.0274(8) 0.0049(6) -0.0070(6) -0.0037(6)
C10 0.0250(7) 0.0207(7) 0.0284(8) 0.0043(6) -0.0072(6) -0.0030(5)
C11 0.0201(7) 0.0183(6) 0.0229(7) 0.0029(5) -0.0041(5) -0.0008(5)
C12 0.0205(6) 0.0184(6) 0.0177(6) -0.0010(5) -0.0008(5) 0.0018(5)
C13 0.0439(9) 0.0212(7) 0.0190(7) -0.0017(6) -0.0006(7) -0.0047(6)
C14 0.0473(10) 0.0252(8) 0.0277(8) -0.0027(6) 0.0060(7) 0.0057(7)
C15 0.0269(8) 0.0342(8) 0.0243(8) 0.0014(6) -0.0059(6) -0.0043(6)
C16 0.0391(10) 0.0552(12) 0.0379(10) 0.0011(9) -0.0127(8) -0.0172(9)
C17 0.0349(8) 0.0261(8) 0.0214(7) 0.0033(6) 0.0008(6) 0.0001(6)
C18 0.0346(9) 0.0349(9) 0.0277(8) 0.0023(7) 0.0051(7) 0.0003(7)
C19 0.0324(8) 0.0283(8) 0.0198(7) 0.0005(6) -0.0047(6) 0.0033(6)
C20 0.0401(10) 0.0434(10) 0.0290(9) 0.0002(8) -0.0123(7) 0.0080(8)
C21 0.0305(8) 0.0351(9) 0.0368(9) 0.0143(7) -0.0030(7) -0.0074(7)
C22 0.0373(10) 0.0567(13) 0.0615(13) 0.0298(11) -0.0112(10) -0.0211(9)
C23 0.0429(10) 0.0176(7) 0.0386(9) 0.0007(6) -0.0179(8) -0.0017(6)
C24 0.0549(12) 0.0293(9) 0.0375(10) -0.0092(7) -0.0131(9) 0.0130(8)
C25 0.0224(7) 0.0213(7) 0.0312(8) 0.0033(6) -0.0030(6) 0.0010(5)
C26 0.0286(8) 0.0341(9) 0.0425(10) -0.0005(8) 0.0052(7) 0.0064(7)
C27 0.0231(7) 0.0247(7) 0.0219(7) 0.0009(6) -0.0041(6) -0.0003(5)
C28 0.0311(8) 0.0349(9) 0.0245(8) 0.0036(7) -0.0080(6) -0.0071(7)
C29 0.0204(6) 0.0191(6) 0.0168(6) 0.0006(5) 0.0015(5) -0.0020(5)
C30 0.0195(6) 0.0190(6) 0.0217(7) 0.0023(5) 0.0025(5) -0.0014(5)
C31 0.0206(7) 0.0227(7) 0.0237(7) 0.0031(6) 0.0032(5) 0.0035(5)
C32 0.0313(8) 0.0296(8) 0.0265(8) 0.0035(6) 0.0067(6) 0.0094(6)
C33 0.0262(7) 0.0193(7) 0.0323(8) -0.0030(6) -0.0012(6) 0.0012(5)
C34 0.0225(7) 0.0191(6) 0.0247(7) -0.0009(5) 0.0023(6) -0.0012(5)
C35 0.0302(8) 0.0226(7) 0.0191(7) -0.0032(6) 0.0009(6) -0.0008(6)
C36 0.0234(7) 0.0220(7) 0.0181(7) 0.0013(5) -0.0005(5) -0.0020(5)
C37 0.0274(7) 0.0232(7) 0.0175(7) 0.0017(5) -0.0008(6) -0.0009(6)
C38 0.0320(8) 0.0209(7) 0.0191(7) 0.0035(6) -0.0018(6) -0.0001(6)
C39 0.0238(7) 0.0188(6) 0.0175(6) 0.0024(5) -0.0003(5) 0.0009(5)
C40 0.0203(6) 0.0190(6) 0.0196(7) 0.0005(5) 0.0006(5) -0.0017(5)
C41 0.0253(7) 0.0227(7) 0.0251(7) 0.0042(6) 0.0043(6) 0.0031(6)
C42 0.0373(9) 0.0319(9) 0.0315(9) 0.0107(7) 0.0058(7) 0.0113(7)
C43 0.0208(7) 0.0298(8) 0.0288(8) 0.0048(6) -0.0007(6) 0.0009(6)
C44 0.0237(8) 0.0342(9) 0.0411(10) 0.0110(7) 0.0007(7) -0.0053(6)
C45A 0.0322(10) 0.0211(8) 0.0295(11) -0.0039(8) -0.0046(9) -0.0013(7)
C46A 0.0466(13) 0.0321(11) 0.0502(14) -0.0095(10) -0.0194(11) -0.0059(9)
C45B 0.0322(10) 0.0211(8) 0.0295(11) -0.0039(8) -0.0046(9) -0.0013(7)
C46B 0.0466(13) 0.0321(11) 0.0502(14) -0.0095(10) -0.0194(11) -0.0059(9)
C47 0.0466(11) 0.0454(10) 0.0246(8) -0.0090(7) 0.0001(7) 0.0173(8)
C48 0.0589(14) 0.0574(13) 0.0469(12) -0.0202(10) -0.0011(10) 0.0260(11)
C49 0.0278(8) 0.0305(8) 0.0196(7) -0.0001(6) -0.0009(6) -0.0022(6)
C50 0.0304(8) 0.0462(10) 0.0227(8) 0.0038(7) -0.0030(6) 0.0006(7)
C51 0.0304(8) 0.0293(8) 0.0191(7) 0.0012(6) 0.0007(6) -0.0025(6)
C52 0.0305(8) 0.0349(9) 0.0291(8) 0.0016(7) 0.0029(7) -0.0037(7)
C53 0.0243(7) 0.0221(7) 0.0227(7) 0.0014(6) -0.0024(6) 0.0012(5)
C54 0.0287(8) 0.0288(8) 0.0389(9) 0.0004(7) -0.0017(7) 0.0061(6)
C55 0.0264(7) 0.0187(6) 0.0205(7) 0.0018(5) -0.0004(6) -0.0006(5)
C56 0.0277(8) 0.0259(7) 0.0257(8) 0.0022(6) -0.0005(6) -0.0043(6)
C57 0.0303(8) 0.0295(8) 0.0233(7) 0.0006(6) -0.0006(6) -0.0099(6)
C58 0.0385(9) 0.0253(8) 0.0321(9) -0.0017(7) -0.0003(7) -0.0093(7)
C59 0.0297(9) 0.0435(10) 0.0400(10) 0.0020(8) -0.0018(7) -0.0110(7)
C60A 0.108(12) 0.123(13) 0.096(12) -0.016(12) -0.026(11) 0.034(11)
C61A 0.085(8) 0.080(8) 0.073(8) -0.014(7) 0.008(7) 0.024(7)
C62A 0.064(7) 0.075(8) 0.062(7) -0.024(6) -0.002(6) 0.025(7)
C63A 0.057(6) 0.060(7) 0.043(6) -0.021(6) -0.005(6) 0.021(6)
C64A 0.035(4) 0.036(4) 0.032(3) 0.000(3) -0.010(3) 0.000(3)
C60B 0.085(16) 0.109(16) 0.066(14) -0.018(15) -0.029(13) 0.023(14)
C61B 0.080(9) 0.079(9) 0.063(9) -0.022(9) -0.004(8) 0.030(8)
C62B 0.072(7) 0.072(8) 0.060(7) -0.020(7) 0.004(6) 0.023(7)
C63B 0.058(7) 0.059(8) 0.038(7) -0.022(7) -0.002(7) 0.010(7)
C64B 0.035(4) 0.036(4) 0.032(3) 0.000(3) -0.010(3) 0.000(3)

loop_
_atom_type_symbol
_atom_type_description
_atom_type_scat_dispersion_real
_atom_type_scat_dispersion_imag
_atom_type_scat_source
C C 0.0033 0.0016 'International Tables Vol C Tables 4.2.6.8 and 6.1.1.4'
H H 0.0000 0.0000 'International Tables Vol C Tables 4.2.6.8 and 6.1.1.4'
Ge Ge 0.1547 1.8001 'International Tables Vol C Tables 4.2.6.8 and 6.1.1.4'
O O 0.0106 0.0060 'International Tables Vol C Tables 4.2.6.8 and 6.1.1.4'

loop_
_geom_angle_atom_site_label_1
_geom_angle_atom_site_label_2
_geom_angle_atom_site_label_3
_geom_angle
O1 Ge1 O2 104.45(5)
O1 Ge1 C29 113.22(6)
O2 Ge1 C29 101.26(5)
O1 Ge1 C1 103.64(5)
O2 Ge1 C1 112.96(5)
C29 Ge1 C1 120.50(5)
Ge1 O1 H1 106(2)
C57 O2 Ge1 133.75(10)
C2 C1 C12 116.55(12)
C2 C1 Ge1 122.73(10)
C12 C1 Ge1 120.69(10)
C6 C2 C1 120.26(13)
C6 C2 C3 108.21(12)
C1 C2 C3 131.34(12)
C15 C3 C2 113.09(12)
C15 C3 C13 111.76(13)
C2 C3 C13 112.06(12)
C15 C3 C4 108.00(12)
C2 C3 C4 102.53(11)
C13 C3 C4 108.85(12)
C5 C4 C3 108.71(12)
C5 C4 H4A 109.9
C3 C4 H4A 109.9
C5 C4 H4B 109.9
C3 C4 H4B 109.9
H4A C4 H4B 108.3
C6 C5 C4 100.57(11)
C6 C5 C17 113.31(13)
C4 C5 C17 111.86(12)
C6 C5 C19 108.47(12)
C4 C5 C19 114.25(13)
C17 C5 C19 108.29(12)
C7 C6 C2 121.58(13)
C7 C6 C5 124.24(13)
C2 C6 C5 114.17(12)
C6 C7 C8 118.70(13)
C6 C7 H7 120.6
C8 C7 H7 120.6
C7 C8 C12 121.87(13)
C7 C8 C9 122.99(13)
C12 C8 C9 115.08(12)
C8 C9 C23 110.75(13)
C8 C9 C10 102.52(11)
C23 C9 C10 112.39(13)
C8 C9 C21 109.28(13)
C23 C9 C21 109.65(13)
C10 C9 C21 112.04(13)
C9 C10 C11 109.67(12)
C9 C10 H10A 109.7
C11 C10 H10A 109.7
C9 C10 H10B 109.7
C11 C10 H10B 109.7
H10A C10 H10B 108.2
C27 C11 C25 109.63(12)
C27 C11 C12 113.18(12)
C25 C11 C12 110.98(12)
C27 C11 C10 109.80(12)
C25 C11 C10 108.93(12)
C12 C11 C10 104.12(11)
C8 C12 C1 119.78(12)
C8 C12 C11 108.28(12)
C1 C12 C11 131.65(12)
C14 C13 C3 115.48(13)
C14 C13 H13A 108.4
C3 C13 H13A 108.4
C14 C13 H13B 108.4
C3 C13 H13B 108.4
H13A C13 H13B 107.5
C13 C14 H14A 109.5
C13 C14 H14B 109.5
H14A C14 H14B 109.5
C13 C14 H14C 109.5
H14A C14 H14C 109.5
H14B C14 H14C 109.5
C16 C15 C3 114.80(15)
C16 C15 H15A 108.6
C3 C15 H15A 108.6
C16 C15 H15B 108.6
C3 C15 H15B 108.6
H15A C15 H15B 107.5
C15 C16 H16A 109.5
C15 C16 H16B 109.5
H16A C16 H16B 109.5
C15 C16 H16C 109.5
H16A C16 H16C 109.5
H16B C16 H16C 109.5
C18 C17 C5 116.33(13)
C18 C17 H17A 108.2
C5 C17 H17A 108.2
C18 C17 H17B 108.2
C5 C17 H17B 108.2
H17A C17 H17B 107.4
C17 C18 H18A 109.5
C17 C18 H18B 109.5
H18A C18 H18B 109.5
C17 C18 H18C 109.5
H18A C18 H18C 109.5
H18B C18 H18C 109.5
C20 C19 C5 116.14(13)
C20 C19 H19A 108.3
C5 C19 H19A 108.3
C20 C19 H19B 108.3
C5 C19 H19B 108.3
H19A C19 H19B 107.4
C19 C20 H20A 109.5
C19 C20 H20B 109.5
H20A C20 H20B 109.5
C19 C20 H20C 109.5
H20A C20 H20C 109.5
H20B C20 H20C 109.5
C22 C21 C9 114.42(16)
C22 C21 H21A 108.7
C9 C21 H21A 108.7
C22 C21 H21B 108.7
C9 C21 H21B 108.7
H21A C21 H21B 107.6
C21 C22 H22A 109.5
C21 C22 H22B 109.5
H22A C22 H22B 109.5
C21 C22 H22C 109.5
H22A C22 H22C 109.5
H22B C22 H22C 109.5
C24 C23 C9 115.04(14)
C24 C23 H23A 108.5
C9 C23 H23A 108.5
C24 C23 H23B 108.5
C9 C23 H23B 108.5
H23A C23 H23B 107.5
C23 C24 H24A 109.5
C23 C24 H24B 109.5
H24A C24 H24B 109.5
C23 C24 H24C 109.5
H24A C24 H24C 109.5
H24B C24 H24C 109.5
C26 C25 C11 115.98(13)
C26 C25 H25A 108.3
C11 C25 H25A 108.3
C26 C25 H25B 108.3
C11 C25 H25B 108.3
H25A C25 H25B 107.4
C25 C26 H26A 109.5
C25 C26 H26B 109.5
H26A C26 H26B 109.5
C25 C26 H26C 109.5
H26A C26 H26C 109.5
H26B C26 H26C 109.5
C28 C27 C11 116.53(13)
C28 C27 H27A 108.2
C11 C27 H27A 108.2
C28 C27 H27B 108.2
C11 C27 H27B 108.2
H27A C27 H27B 107.3
C27 C28 H28A 109.5
C27 C28 H28B 109.5
H28A C28 H28B 109.5
C27 C28 H28C 109.5
H28A C28 H28C 109.5
H28B C28 H28C 109.5
C40 C29 C30 116.86(12)
C40 C29 Ge1 122.74(10)
C30 C29 Ge1 120.10(10)
C34 C30 C29 119.87(13)
C34 C30 C31 108.54(12)
C29 C30 C31 130.90(13)
C41 C31 C43 109.71(13)
C41 C31 C30 115.41(12)
C43 C31 C30 109.44(12)
C41 C31 C32 110.07(12)
C43 C31 C32 108.52(12)
C30 C31 C32 103.37(12)
C33 C32 C31 109.28(12)
C33 C32 H32A 109.8
C31 C32 H32A 109.8
C33 C32 H32B 109.8
C31 C32 H32B 109.8
H32A C32 H32B 108.3
C34 C33 C32 102.09(12)
C34 C33 C47 111.88(13)
C32 C33 C47 111.80(13)
C34 C33 C45A 109.15(13)
C32 C33 C45A 104.43(13)
C47 C33 C45A 116.32(15)
C34 C33 C45B 112.2(3)
C32 C33 C45B 129.4(3)
C47 C33 C45B 89.0(3)
C45A C33 C45B 30.0(3)
C35 C34 C30 121.29(13)
C35 C34 C33 125.57(13)
C30 C34 C33 113.13(13)
C34 C35 C36 118.99(13)
C34 C35 H35 120.5
C36 C35 H35 120.5
C35 C36 C40 121.29(13)
C35 C36 C37 124.56(13)
C40 C36 C37 114.14(13)
C36 C37 C38 101.14(11)
C36 C37 C51 112.32(13)
C38 C37 C51 112.18(12)
C36 C37 C49 109.26(12)
C38 C37 C49 113.82(13)
C51 C37 C49 108.06(12)
C37 C38 C39 108.84(11)
C37 C38 H38A 109.9
C39 C38 H38A 109.9
C37 C38 H38B 109.9
C39 C38 H38B 109.9
H38A C38 H38B 108.3
C55 C39 C40 114.00(12)
C55 C39 C53 111.64(12)
C40 C39 C53 110.90(11)
C55 C39 C38 108.92(11)
C40 C39 C38 102.39(11)
C53 C39 C38 108.44(12)
C36 C40 C29 120.13(13)
C36 C40 C39 108.38(12)
C29 C40 C39 131.47(13)
C42 C41 C31 115.28(13)
C42 C41 H41A 108.5
C31 C41 H41A 108.5
C42 C41 H41B 108.5
C31 C41 H41B 108.5
H41A C41 H41B 107.5
C41 C42 H42A 109.5
C41 C42 H42B 109.5
H42A C42 H42B 109.5
C41 C42 H42C 109.5
H42A C42 H42C 109.5
H42B C42 H42C 109.5
C44 C43 C31 115.23(13)
C44 C43 H43A 108.5
C31 C43 H43A 108.5
C44 C43 H43B 108.5
C31 C43 H43B 108.5
H43A C43 H43B 107.5
C43 C44 H44A 109.5
C43 C44 H44B 109.5
H44A C44 H44B 109.5
C43 C44 H44C 109.5
H44A C44 H44C 109.5
H44B C44 H44C 109.5
C46A C45A C33 113.79(16)
C33 C45A H45A 108.8
C33 C45A H45B 108.8
C46B C45B C33 113.1(3)
C46B C45B H45C 109.0
C33 C45B H45C 109.0
C46B C45B H45D 109.0
C33 C45B H45D 109.0
H45C C45B H45D 107.8
C45B C46B H46D 109.5
C45B C46B H46E 109.5
H46D C46B H46E 109.5
C45B C46B H46F 109.5
H46D C46B H46F 109.5
H46E C46B H46F 109.5
C48 C47 C33 114.95(17)
C48 C47 H47A 108.5
C33 C47 H47A 108.5
C48 C47 H47B 108.5
C33 C47 H47B 108.5
H47A C47 H47B 107.5
C47 C48 H48A 109.5
C47 C48 H48B 109.5
H48A C48 H48B 109.5
C47 C48 H48C 109.5
H48A C48 H48C 109.5
H48B C48 H48C 109.5
C50 C49 C37 115.29(13)
C50 C49 H49A 108.5
C37 C49 H49A 108.5
C50 C49 H49B 108.5
C37 C49 H49B 108.5
H49A C49 H49B 107.5
C49 C50 H50A 109.5
C49 C50 H50B 109.5
H50A C50 H50B 109.5
C49 C50 H50C 109.5
H50A C50 H50C 109.5
H50B C50 H50C 109.5
C52 C51 C37 116.45(13)
C52 C51 H51A 108.2
C37 C51 H51A 108.2
C52 C51 H51B 108.2
C37 C51 H51B 108.2
H51A C51 H51B 107.3
C51 C52 H52A 109.5
C51 C52 H52B 109.5
H52A C52 H52B 109.5
C51 C52 H52C 109.5
H52A C52 H52C 109.5
H52B C52 H52C 109.5
C54 C53 C39 115.54(13)
C54 C53 H53A 108.4
C39 C53 H53A 108.4
C54 C53 H53B 108.4
C39 C53 H53B 108.4
H53A C53 H53B 107.5
C53 C54 H54A 109.5
C53 C54 H54B 109.5
H54A C54 H54B 109.5
C53 C54 H54C 109.5
H54A C54 H54C 109.5
H54B C54 H54C 109.5
C56 C55 C39 115.70(12)
C56 C55 H55A 108.4
C39 C55 H55A 108.4
C56 C55 H55B 108.4
C39 C55 H55B 108.4
H55A C55 H55B 107.4
C55 C56 H56A 109.5
C55 C56 H56B 109.5
H56A C56 H56B 109.5
C55 C56 H56C 109.5
H56A C56 H56C 109.5
H56B C56 H56C 109.5
C58 C57 O2 126.32(15)
C58 C57 C59 123.75(15)
O2 C57 C59 109.90(14)
C57 C58 H58A 120.0
C57 C58 H58B 120.0
H58A C58 H58B 120.0
C57 C59 H59A 109.5
C57 C59 H59B 109.5
H59A C59 H59B 109.5
C57 C59 H59C 109.5
H59A C59 H59C 109.5
H59B C59 H59C 109.5
C61A C60A H60A 109.5
C61A C60A H60B 109.5
H60A C60A H60B 109.5
C61A C60A H60C 109.5
H60A C60A H60C 109.5
H60B C60A H60C 109.5
C60A C61A C62A 110.7(7)
C60A C61A H61A 109.5
C62A C61A H61A 109.5
C60A C61A H61B 109.5
C62A C61A H61B 109.5
H61A C61A H61B 108.1
C63A C62A C61A 110.1(7)
C63A C62A H62A 109.6
C61A C62A H62A 109.6
C63A C62A H62B 109.6
C61A C62A H62B 109.6
H62A C62A H62B 108.1
C62A C63A C64A 110.4(7)
C62A C63A H63A 109.6
C64A C63A H63A 109.6
C62A C63A H63B 109.6
C64A C63A H63B 109.6
H63A C63A H63B 108.1
C63A C64A H64A 109.5
C63A C64A H64B 109.5
H64A C64A H64B 109.5
C63A C64A H64C 109.5
H64A C64A H64C 109.5
H64B C64A H64C 109.5
C61B C60B H60D 109.5
C61B C60B H60E 109.5
H60D C60B H60E 109.5
C61B C60B H60F 109.5
H60D C60B H60F 109.5
H60E C60B H60F 109.5
C60B C61B C62B 109.9(7)
C60B C61B H61C 109.7
C62B C61B H61C 109.7
C60B C61B H61D 109.7
C62B C61B H61D 109.7
H61C C61B H61D 108.2
C63B C62B C61B 110.0(7)
C63B C62B H62C 109.7
C61B C62B H62C 109.7
C63B C62B H62D 109.7
C61B C62B H62D 109.7
H62C C62B H62D 108.2
C64B C63B C62B 109.8(7)
C64B C63B H63C 109.7
C62B C63B H63C 109.7
C64B C63B H63D 109.7
C62B C63B H63D 109.7
H63C C63B H63D 108.2
C63B C64B H64D 109.5
C63B C64B H64E 109.5
H64D C64B H64E 109.5
C63B C64B H64F 109.5
H64D C64B H64F 109.5
H64E C64B H64F 109.5

loop_
_geom_bond_atom_site_label_1
_geom_bond_atom_site_label_2
_geom_bond_distance
Ge1 O1 1.7789(11)
Ge1 O2 1.7979(10)
Ge1 C29 2.0019(14)
Ge1 C1 2.0182(14)
O1 H1 0.70(2)
O2 C57 1.3754(18)
C1 C2 1.4312(19)
C1 C12 1.4334(19)
C2 C6 1.402(2)
C2 C3 1.5491(19)
C3 C15 1.547(2)
C3 C13 1.550(2)
C3 C4 1.555(2)
C4 C5 1.535(2)
C4 H4A 0.9900
C4 H4B 0.9900
C5 C6 1.518(2)
C5 C17 1.543(2)
C5 C19 1.551(2)
C6 C7 1.378(2)
C7 C8 1.381(2)
C7 H7 0.9500
C8 C12 1.4028(19)
C8 C9 1.513(2)
C9 C23 1.541(2)
C9 C10 1.543(2)
C9 C21 1.554(2)
C10 C11 1.561(2)
C10 H10A 0.9900
C10 H10B 0.9900
C11 C27 1.540(2)
C11 C25 1.548(2)
C11 C12 1.555(2)
C13 C14 1.526(2)
C13 H13A 0.9900
C13 H13B 0.9900
C14 H14A 0.9800
C14 H14B 0.9800
C14 H14C 0.9800
C15 C16 1.530(2)
C15 H15A 0.9900
C15 H15B 0.9900
C16 H16A 0.9800
C16 H16B 0.9800
C16 H16C 0.9800
C17 C18 1.525(2)
C17 H17A 0.9900
C17 H17B 0.9900
C18 H18A 0.9800
C18 H18B 0.9800
C18 H18C 0.9800
C19 C20 1.531(2)
C19 H19A 0.9900
C19 H19B 0.9900
C20 H20A 0.9800
C20 H20B 0.9800
C20 H20C 0.9800
C21 C22 1.524(2)
C21 H21A 0.9900
C21 H21B 0.9900
C22 H22A 0.9800
C22 H22B 0.9800
C22 H22C 0.9800
C23 C24 1.519(3)
C23 H23A 0.9900
C23 H23B 0.9900
C24 H24A 0.9800
C24 H24B 0.9800
C24 H24C 0.9800
C25 C26 1.525(2)
C25 H25A 0.9900
C25 H25B 0.9900
C26 H26A 0.9800
C26 H26B 0.9800
C26 H26C 0.9800
C27 C28 1.531(2)
C27 H27A 0.9900
C27 H27B 0.9900
C28 H28A 0.9800
C28 H28B 0.9800
C28 H28C 0.9800
C29 C40 1.427(2)
C29 C30 1.433(2)
C30 C34 1.406(2)
C30 C31 1.554(2)
C31 C41 1.537(2)
C31 C43 1.547(2)
C31 C32 1.559(2)
C32 C33 1.535(2)
C32 H32A 0.9900
C32 H32B 0.9900
C33 C34 1.513(2)
C33 C47 1.538(2)
C33 C45A 1.557(2)
C33 C45B 1.562(3)
C34 C35 1.382(2)
C35 C36 1.387(2)
C35 H35 0.9500
C36 C40 1.404(2)
C36 C37 1.517(2)
C37 C38 1.536(2)
C37 C51 1.548(2)
C37 C49 1.550(2)
C38 C39 1.556(2)
C38 H38A 0.9900
C38 H38B 0.9900
C39 C55 1.545(2)
C39 C40 1.550(2)
C39 C53 1.553(2)
C41 C42 1.531(2)
C41 H41A 0.9900
C41 H41B 0.9900
C42 H42A 0.9800
C42 H42B 0.9800
C42 H42C 0.9800
C43 C44 1.525(2)
C43 H43A 0.9900
C43 H43B 0.9900
C44 H44A 0.9800
C44 H44B 0.9800
C44 H44C 0.9800
C45A C46A 1.524(3)
C45A H45A 0.9900
C45A H45B 0.9900
C46A H46A 0.9800
C46A H46B 0.9800
C46A H46C 0.9800
C45B C46B 1.525(3)
C45B H45C 0.9900
C45B H45D 0.9900
C46B H46D 0.9800
C46B H46E 0.9800
C46B H46F 0.9800
C47 C48 1.529(3)
C47 H47A 0.9900
C47 H47B 0.9900
C48 H48A 0.9800
C48 H48B 0.9800
C48 H48C 0.9800
C49 C50 1.524(2)
C49 H49A 0.9900
C49 H49B 0.9900
C50 H50A 0.9800
C50 H50B 0.9800
C50 H50C 0.9800
C51 C52 1.520(2)
C51 H51A 0.9900
C51 H51B 0.9900
C52 H52A 0.9800
C52 H52B 0.9800
C52 H52C 0.9800
C53 C54 1.522(2)
C53 H53A 0.9900
C53 H53B 0.9900
C54 H54A 0.9800
C54 H54B 0.9800
C54 H54C 0.9800
C55 C56 1.525(2)
C55 H55A 0.9900
C55 H55B 0.9900
C56 H56A 0.9800
C56 H56B 0.9800
C56 H56C 0.9800
C57 C58 1.325(2)
C57 C59 1.499(2)
C58 H58A 0.9500
C58 H58B 0.9500
C59 H59A 0.9800
C59 H59B 0.9800
C59 H59C 0.9800
C60A C61A 1.501(4)
C60A H60A 0.9800
C60A H60B 0.9800
C60A H60C 0.9800
C61A C62A 1.501(4)
C61A H61A 0.9900
C61A H61B 0.9900
C62A C63A 1.500(4)
C62A H62A 0.9900
C62A H62B 0.9900
C63A C64A 1.502(4)
C63A H63A 0.9900
C63A H63B 0.9900
C64A H64A 0.9800
C64A H64B 0.9800
C64A H64C 0.9800
C60B C61B 1.501(4)
C60B H60D 0.9800
C60B H60E 0.9800
C60B H60F 0.9800
C61B C62B 1.501(4)
C61B H61C 0.9900
C61B H61D 0.9900
C62B C63B 1.501(4)
C62B H62C 0.9900
C62B H62D 0.9900
C63B C64B 1.501(4)
C63B H63C 0.9900
C63B H63D 0.9900
C64B H64D 0.9800
C64B H64E 0.9800
C64B H64F 0.9800

loop_
_geom_torsion_atom_site_label_1
_geom_torsion_atom_site_label_2
_geom_torsion_atom_site_label_3
_geom_torsion_atom_site_label_4
_geom_torsion
O1 Ge1 O2 C57 -16.18(15)
C29 Ge1 O2 C57 101.61(14)
C1 Ge1 O2 C57 -128.12(13)
O1 Ge1 C1 C2 -103.65(12)
O2 Ge1 C1 C2 8.79(13)
C29 Ge1 C1 C2 128.50(11)
O1 Ge1 C1 C12 78.41(11)
O2 Ge1 C1 C12 -169.16(10)
C29 Ge1 C1 C12 -49.45(13)
C12 C1 C2 C6 9.8(2)
Ge1 C1 C2 C6 -168.22(11)
C12 C1 C2 C3 -164.58(14)
Ge1 C1 C2 C3 17.4(2)
C6 C2 C3 C15 104.96(14)
C1 C2 C3 C15 -80.14(19)
C6 C2 C3 C13 -127.62(13)
C1 C2 C3 C13 47.3(2)
C6 C2 C3 C4 -11.06(15)
C1 C2 C3 C4 163.83(15)
C15 C3 C4 C5 -97.43(14)
C2 C3 C4 C5 22.21(16)
C13 C3 C4 C5 141.06(13)
C3 C4 C5 C6 -23.87(16)
C3 C4 C5 C17 -144.44(13)
C3 C4 C5 C19 92.07(15)
C1 C2 C6 C7 -0.6(2)
C3 C2 C6 C7 174.93(13)
C1 C2 C6 C5 -179.69(12)
C3 C2 C6 C5 -4.13(17)
C4 C5 C6 C7 -161.55(14)
C17 C5 C6 C7 -42.0(2)
C19 C5 C6 C7 78.26(18)
C4 C5 C6 C2 17.48(16)
C17 C5 C6 C2 137.01(13)
C19 C5 C6 C2 -102.71(15)
C2 C6 C7 C8 -7.9(2)
C5 C6 C7 C8 171.02(14)
C6 C7 C8 C12 7.0(2)
C6 C7 C8 C9 -170.27(14)
C7 C8 C9 C23 -68.38(19)
C12 C8 C9 C23 114.18(15)
C7 C8 C9 C10 171.53(14)
C12 C8 C9 C10 -5.91(17)
C7 C8 C9 C21 52.52(19)
C12 C8 C9 C21 -124.92(14)
C8 C9 C10 C11 3.88(16)
C23 C9 C10 C11 -115.06(14)
C21 C9 C10 C11 120.94(14)
C9 C10 C11 C27 120.43(13)
C9 C10 C11 C25 -119.51(14)
C9 C10 C11 C12 -1.04(16)
C7 C8 C12 C1 2.5(2)
C9 C8 C12 C1 179.97(13)
C7 C8 C12 C11 -171.97(13)
C9 C8 C12 C11 5.50(17)
C2 C1 C12 C8 -10.67(19)
Ge1 C1 C12 C8 167.40(11)
C2 C1 C12 C11 162.29(14)
Ge1 C1 C12 C11 -19.6(2)
C27 C11 C12 C8 -121.72(13)
C25 C11 C12 C8 114.51(13)
C10 C11 C12 C8 -2.54(15)
C27 C11 C12 C1 64.71(19)
C25 C11 C12 C1 -59.1(2)
C10 C11 C12 C1 -176.10(14)
C15 C3 C13 C14 169.79(13)
C2 C3 C13 C14 41.67(17)
C4 C3 C13 C14 -71.02(16)
C2 C3 C15 C16 173.55(14)
C13 C3 C15 C16 45.98(18)
C4 C3 C15 C16 -73.71(17)
C6 C5 C17 C18 -47.26(19)
C4 C5 C17 C18 65.58(18)
C19 C5 C17 C18 -167.64(13)
C6 C5 C19 C20 173.51(14)
C4 C5 C19 C20 62.25(18)
C17 C5 C19 C20 -63.14(18)
C8 C9 C21 C22 173.91(15)
C23 C9 C21 C22 -64.53(19)
C10 C9 C21 C22 60.98(19)
C8 C9 C23 C24 -58.00(18)
C10 C9 C23 C24 56.01(18)
C21 C9 C23 C24 -178.68(14)
C27 C11 C25 C26 -177.70(13)
C12 C11 C25 C26 -51.93(17)
C10 C11 C25 C26 62.14(17)
C25 C11 C27 C28 -62.48(17)
C12 C11 C27 C28 173.02(13)
C10 C11 C27 C28 57.15(17)
O1 Ge1 C29 C40 4.27(13)
O2 Ge1 C29 C40 -106.96(12)
C1 Ge1 C29 C40 127.67(11)
O1 Ge1 C29 C30 -169.32(10)
O2 Ge1 C29 C30 79.45(11)
C1 Ge1 C29 C30 -45.92(13)
C40 C29 C30 C34 -13.24(19)
Ge1 C29 C30 C34 160.72(11)
C40 C29 C30 C31 156.11(14)
Ge1 C29 C30 C31 -29.9(2)
C34 C30 C31 C41 -123.52(14)
C29 C30 C31 C41 66.2(2)
C34 C30 C31 C43 112.17(14)
C29 C30 C31 C43 -58.10(19)
C34 C30 C31 C32 -3.30(15)
C29 C30 C31 C32 -173.57(14)
C41 C31 C32 C33 114.96(14)
C43 C31 C32 C33 -124.97(14)
C30 C31 C32 C33 -8.85(16)
C31 C32 C33 C34 16.59(16)
C31 C32 C33 C47 136.33(14)
C31 C32 C33 C45A -97.08(15)
C31 C32 C33 C45B -116.0(3)
C29 C30 C34 C35 6.9(2)
C31 C30 C34 C35 -164.64(13)
C29 C30 C34 C33 -173.60(12)
C31 C30 C34 C33 14.88(17)
C32 C33 C34 C35 159.82(15)
C47 C33 C34 C35 40.1(2)
C45A C33 C34 C35 -90.05(18)
C45B C33 C34 C35 -58.1(3)
C32 C33 C34 C30 -19.67(16)
C47 C33 C34 C30 -139.35(14)
C45A C33 C34 C30 90.46(16)
C45B C33 C34 C30 122.4(3)
C30 C34 C35 C36 4.6(2)
C33 C34 C35 C36 -174.88(14)
C34 C35 C36 C40 -9.3(2)
C34 C35 C36 C37 171.53(14)
C35 C36 C37 C38 -167.59(14)
C40 C36 C37 C38 13.22(16)
C35 C36 C37 C51 -47.8(2)
C40 C36 C37 C51 133.01(13)
C35 C36 C37 C49 72.10(18)
C40 C36 C37 C49 -107.09(14)
C36 C37 C38 C39 -21.62(15)
C51 C37 C38 C39 -141.50(13)
C49 C37 C38 C39 95.40(14)
C37 C38 C39 C55 143.25(12)
C37 C38 C39 C40 22.21(15)
C37 C38 C39 C53 -95.06(14)
C35 C36 C40 C29 2.5(2)
C37 C36 C40 C29 -178.25(13)
C35 C36 C40 C39 -178.83(13)
C37 C36 C40 C39 0.39(17)
C30 C29 C40 C36 8.7(2)
Ge1 C29 C40 C36 -165.14(11)
C30 C29 C40 C39 -169.62(14)
Ge1 C29 C40 C39 16.6(2)
C55 C39 C40 C36 -131.18(13)
C53 C39 C40 C36 101.80(14)
C38 C39 C40 C36 -13.71(15)
C55 C39 C40 C29 47.3(2)
C53 C39 C40 C29 -79.77(18)
C38 C39 C40 C29 164.72(15)
C43 C31 C41 C42 -57.72(17)
C30 C31 C41 C42 178.12(13)
C32 C31 C41 C42 61.62(18)
C41 C31 C43 C44 -173.85(13)
C30 C31 C43 C44 -46.28(17)
C32 C31 C43 C44 65.86(17)
C34 C33 C45A C46A 66.5(2)
C32 C33 C45A C46A 175.09(17)
C47 C33 C45A C46A -61.2(2)
C45B C33 C45A C46A -35.0(6)
C34 C33 C45B C46B -60.6(7)
C32 C33 C45B C46B 68.3(8)
C47 C33 C45B C46B -173.9(7)
C45A C33 C45B C46B 29.4(5)
C34 C33 C47 C48 178.43(16)
C32 C33 C47 C48 64.6(2)
C45A C33 C47 C48 -55.2(2)
C45B C33 C47 C48 -67.9(4)
C36 C37 C49 C50 173.84(13)
C38 C37 C49 C50 61.64(17)
C51 C37 C49 C50 -63.67(17)
C36 C37 C51 C52 -48.30(18)
C38 C37 C51 C52 64.84(18)
C49 C37 C51 C52 -168.89(14)
C55 C39 C53 C54 43.01(17)
C40 C39 C53 C54 171.33(13)
C38 C39 C53 C54 -76.99(16)
C40 C39 C55 C56 44.38(17)
C53 C39 C55 C56 171.02(12)
C38 C39 C55 C56 -69.26(16)
Ge1 O2 C57 C58 29.7(2)
Ge1 O2 C57 C59 -152.56(12)
C60A C61A C62A C63A 179.7(18)
C61A C62A C63A C64A -71(2)
C60B C61B C62B C63B 98(4)
C61B C62B C63B C64B -165(2)
